data_4511929
loop_
_publ_author_name
'Patil, Rahul S.'
'Mossine, Andrew V.'
'Kumari, Harshita'
'Barnes, Charles L.'
'Atwood, Jerry L.'

_publ_section_title
;
 Engineering Void Space Enclosed within Resorcin[4]arene-Based
 Supramolecular Frameworks
;
_journal_issue 10
_journal_name_full 'Crystal Growth &amp; Design'
_journal_page_first 5212
_journal_paper_doi 10.1021/cg501014c
_journal_volume 14
_journal_year 2014
_chemical_formula_moiety 'C40H48O8, 2(C12H8N2), 2(C2H6O1), 0.5(N1)'
_chemical_formula_sum 'C136 H152 N9 O20'
_chemical_formula_weight 2232.67
_chemical_name_common 'RsC3, bpa, ethanol'
_chemical_name_systematic 'C-propylresorcinol[4]arene, trans-1,2-Bis(4-pyridyl)acetylene, ethanol'
_space_group_IT_number 2
_symmetry_cell_setting triclinic
_symmetry_Int_Tables_number 2
_symmetry_space_group_name_Hall '-P 1'
_symmetry_space_group_name_H-M 'P -1'
_atom_sites_solution_hydrogens geom
_atom_sites_solution_primary direct
_atom_sites_solution_secondary difmap
_audit_creation_method SHELXL-97
_cell_angle_alpha 77.4640(10)
_cell_angle_beta 81.0080(10)
_cell_angle_gamma 84.3420(10)
_cell_formula_units_Z 1
_cell_length_a 11.1659(4)
_cell_length_b 11.3572(4)
_cell_length_c 24.0890(9)
_cell_measurement_reflns_used 9828
_cell_measurement_temperature 173(2)
_cell_measurement_theta_max 72.17
_cell_measurement_theta_min 3.80
_cell_volume 2938.70(18)
_computing_cell_refinement 'APEX2 (Bruker AXS, 2008)'
_computing_data_collection 'APEX2 (Bruker AXS, 2008)'
_computing_data_reduction 'APEX2 (Bruker AXS, 2008)'
_computing_molecular_graphics 'X-SEED, Barbour, 2001'
_computing_publication_material 'CIFTAB (Sheldrick, 2013)'
_computing_structure_refinement 'SHELXL-2013 (Sheldrick, 2013)'
_computing_structure_solution 'SHELXS-2013 (Sheldrick, 2013)'
_diffrn_ambient_temperature 173(2)
_diffrn_measured_fraction_theta_full 0.946
_diffrn_measured_fraction_theta_max 0.946
_diffrn_measurement_device_type 'Bruker APEXII CCD area detector'
_diffrn_measurement_method 'omega scans'
_diffrn_radiation_monochromator graphite
_diffrn_radiation_type CuK\a
_diffrn_radiation_wavelength 1.54178
_diffrn_reflns_av_R_equivalents 0.0275
_diffrn_reflns_av_sigmaI/netI 0.0227
_diffrn_reflns_limit_h_max 13
_diffrn_reflns_limit_h_min -13
_diffrn_reflns_limit_k_max 13
_diffrn_reflns_limit_k_min -13
_diffrn_reflns_limit_l_max 27
_diffrn_reflns_limit_l_min -21
_diffrn_reflns_number 38917
_diffrn_reflns_theta_full 72.16
_diffrn_reflns_theta_max 72.16
_diffrn_reflns_theta_min 3.80
_diffrn_source 'fine-focus sealed tube'
_diffrn_standards_decay_% 0.0
_exptl_absorpt_coefficient_mu 0.679
_exptl_absorpt_correction_T_max 0.97
_exptl_absorpt_correction_T_min 0.90
_exptl_absorpt_correction_type multi-scan
_exptl_absorpt_process_details
;
 Data were corrected for decay and absorption using the program SADABS 
 (Sheldrick, G. M. (2003). SADABS. Version 2.10. University of
 G\"ottingen, Germany).
;
_exptl_crystal_colour yellow
_exptl_crystal_density_diffrn 1.262
_exptl_crystal_density_method 'not measured'
_exptl_crystal_description Prism
_exptl_crystal_F_000 1191
_exptl_crystal_size_max 0.25
_exptl_crystal_size_mid 0.20
_exptl_crystal_size_min 0.05
_refine_diff_density_max 0.739
_refine_diff_density_min -0.847
_refine_diff_density_rms 0.090
_refine_ls_extinction_method none
_refine_ls_goodness_of_fit_ref 1.044
_refine_ls_hydrogen_treatment constr
_refine_ls_matrix_type full
_refine_ls_number_parameters 763
_refine_ls_number_reflns 10960
_refine_ls_number_restraints 0
_refine_ls_restrained_S_all 1.044
_refine_ls_R_factor_all 0.0733
_refine_ls_R_factor_gt 0.0713
_refine_ls_shift/su_max 0.000
_refine_ls_shift/su_mean 0.000
_refine_ls_structure_factor_coef Fsqd
_refine_ls_weighting_details 'calc w=1/[\s^2^(Fo^2^)+(0.1282P)^2^+3.1160P] where P=(Fo^2^+2Fc^2^)/3'
_refine_ls_weighting_scheme calc
_refine_ls_wR_factor_gt 0.2067
_refine_ls_wR_factor_ref 0.2091
_reflns_number_gt 10399
_reflns_number_total 10960
_reflns_threshold_expression >2sigma(I)
_cod_data_source_file cg501014c_si_004.cif
_cod_data_source_block h:\xrdlab~1\rsc3_l~1\rs5451~1\rsc3bpa
_cod_depositor_comments 'Adding full bibliography for 4511919--4511929.cif.'
_cod_database_code 4511929

loop_
_symmetry_equiv_pos_as_xyz
'x, y, z'
'-x, -y, -z'

loop_
_atom_site_label
_atom_site_type_symbol
_atom_site_fract_x
_atom_site_fract_y
_atom_site_fract_z
_atom_site_U_iso_or_equiv
_atom_site_adp_type
_atom_site_occupancy
_atom_site_symmetry_multiplicity
_atom_site_calc_flag
_atom_site_refinement_flags
_atom_site_disorder_assembly
_atom_site_disorder_group
O1A O 0.60579(14) 0.37533(16) 0.31004(7) 0.0297(4) Uani 1 1 d . . .
H1A H 0.5605 0.3732 0.3415 0.036 Uiso 1 1 calc R . .
C1A C 0.35728(19) 0.46546(17) 0.22263(9) 0.0200(4) Uani 1 1 d . . .
H3 H 0.2759 0.4994 0.2252 0.024 Uiso 1 1 calc R . .
O2A O 0.59645(14) 0.35761(18) 0.11886(7) 0.0344(4) Uani 1 1 d . . .
H2A H 0.5495 0.3615 0.0944 0.041 Uiso 1 1 calc R . .
C2A C 0.41480(19) 0.44411(17) 0.27168(9) 0.0199(4) Uani 1 1 d . . .
O3A O 0.46214(14) 0.32548(15) 0.03411(7) 0.0259(3) Uani 1 1 d . . .
H3A H 0.4712 0.3012 0.0031 0.031 Uiso 1 1 calc R . .
C3A C 0.53580(19) 0.39667(19) 0.26619(9) 0.0236(4) Uani 1 1 d . . .
O4A O 0.16507(14) 0.02642(13) 0.09188(7) 0.0249(3) Uani 1 1 d . . .
H4A H 0.1894 0.0134 0.0588 0.030 Uiso 1 1 calc R . .
C4A C 0.5932(2) 0.3692(2) 0.21481(10) 0.0280(5) Uani 1 1 d . . .
H4 H 0.6751 0.3365 0.2121 0.034 Uiso 1 1 calc R . .
O5A O 0.13797(17) -0.10246(14) 0.20390(7) 0.0319(4) Uani 1 1 d . . .
H5A H 0.1252 -0.0585 0.1723 0.038 Uiso 1 1 calc R . .
C5A C 0.53215(19) 0.3891(2) 0.16741(10) 0.0251(4) Uani 1 1 d . . .
O6A O 0.14756(17) -0.10261(14) 0.39675(7) 0.0309(4) Uani 1 1 d . . .
H6A H 0.1472 -0.0566 0.4198 0.037 Uiso 1 1 calc R . .
C6A C 0.41213(19) 0.43994(18) 0.17025(9) 0.0206(4) Uani 1 1 d . . .
O7A O 0.18451(15) 0.02950(13) 0.47751(6) 0.0253(3) Uani 1 1 d . . .
H7A H 0.2035 0.0240 0.5104 0.030 Uiso 1 1 calc R . .
C7A C 0.34810(18) 0.46028(18) 0.11753(9) 0.0205(4) Uani 1 1 d . . .
H5 H 0.4105 0.4860 0.0835 0.025 Uiso 1 1 calc R . .
O8A O 0.47973(13) 0.32953(14) 0.41873(7) 0.0247(3) Uani 1 1 d . . .
H8A H 0.4892 0.3136 0.4535 0.030 Uiso 1 1 calc R . .
C8A C 0.20238(17) 0.29269(17) 0.14660(8) 0.0175(4) Uani 1 1 d . . .
H7 H 0.1661 0.3312 0.1770 0.021 Uiso 1 1 calc R . .
C9A C 0.30293(18) 0.34231(18) 0.11065(9) 0.0189(4) Uani 1 1 d . . .
C10A C 0.35956(18) 0.28041(19) 0.06838(9) 0.0205(4) Uani 1 1 d . . .
C11A C 0.31521(19) 0.17415(19) 0.06215(9) 0.0215(4) Uani 1 1 d . . .
H11A H 0.3558 0.1317 0.0339 0.026 Uiso 1 1 calc R . .
C12A C 0.21110(19) 0.13046(18) 0.09747(9) 0.0202(4) Uani 1 1 d . . .
C13A C 0.15216(17) 0.18952(17) 0.14039(9) 0.0182(4) Uani 1 1 d . . .
C14A C 0.03395(18) 0.14671(18) 0.17752(9) 0.0201(4) Uani 1 1 d . . .
H14A H 0.0041 0.0858 0.1595 0.024 Uiso 1 1 calc R . .
C15A C 0.03453(17) 0.13732(18) 0.28469(9) 0.0198(4) Uani 1 1 d . . .
H15A H -0.0024 0.2173 0.2796 0.024 Uiso 1 1 calc R . .
C16A C 0.05773(17) 0.08225(18) 0.23737(9) 0.0195(4) Uani 1 1 d . . .
C17A C 0.1105(2) -0.03620(19) 0.24638(10) 0.0239(4) Uani 1 1 d . . .
C18A C 0.1396(2) -0.09440(19) 0.29978(10) 0.0272(5) Uani 1 1 d . . .
H18A H 0.1759 -0.1746 0.3049 0.033 Uiso 1 1 calc R . .
C19A C 0.1161(2) -0.03660(19) 0.34584(9) 0.0236(4) Uani 1 1 d . . .
C20A C 0.06252(18) 0.08146(18) 0.33921(9) 0.0204(4) Uani 1 1 d . . .
C21A C 0.04079(18) 0.14449(18) 0.38995(9) 0.0198(4) Uani 1 1 d . . .
H21A H 0.0172 0.0813 0.4249 0.024 Uiso 1 1 calc R . .
C22A C 0.20560(18) 0.29456(17) 0.36153(9) 0.0182(4) Uani 1 1 d . . .
H22A H 0.1635 0.3327 0.3303 0.022 Uiso 1 1 calc R . .
C23A C 0.15957(18) 0.19145(18) 0.39810(9) 0.0189(4) Uani 1 1 d . . .
C24A C 0.22580(19) 0.13374(18) 0.44221(9) 0.0204(4) Uani 1 1 d . . .
C25A C 0.33305(19) 0.17828(18) 0.44912(9) 0.0213(4) Uani 1 1 d . . .
H25A H 0.3783 0.1367 0.4786 0.026 Uiso 1 1 calc R . .
C26A C 0.37412(18) 0.28431(18) 0.41260(9) 0.0199(4) Uani 1 1 d . . .
C27A C 0.31043(18) 0.34504(17) 0.36820(9) 0.0184(4) Uani 1 1 d . . .
C28A C 0.35066(18) 0.46406(18) 0.32966(9) 0.0201(4) Uani 1 1 d . . .
H28A H 0.4122 0.4932 0.3486 0.024 Uiso 1 1 calc R . .
C29A C 0.2452(2) 0.56166(19) 0.11552(9) 0.0237(4) Uani 1 1 d . . .
H29A H 0.1741 0.5326 0.1435 0.028 Uiso 1 1 calc R . .
H29B H 0.2730 0.6319 0.1270 0.028 Uiso 1 1 calc R . .
C30A C 0.2070(2) 0.6015(2) 0.05599(10) 0.0310(5) Uani 1 1 d . . .
H30A H 0.1780 0.5313 0.0449 0.037 Uiso 1 1 calc R . .
H30B H 0.2787 0.6287 0.0280 0.037 Uiso 1 1 calc R . .
C31A C 0.1073(3) 0.7032(2) 0.05272(11) 0.0368(6) Uani 1 1 d . . .
H31A H 0.0332 0.6742 0.0773 0.055 Uiso 1 1 calc R . .
H31B H 0.0909 0.7297 0.0130 0.055 Uiso 1 1 calc R . .
H31C H 0.1336 0.7712 0.0657 0.055 Uiso 1 1 calc R . .
C32A C -0.06333(19) 0.2526(2) 0.17584(9) 0.0249(4) Uani 1 1 d . . .
H32A H -0.0342 0.3173 0.1910 0.030 Uiso 1 1 calc R . .
H32B H -0.1383 0.2245 0.2010 0.030 Uiso 1 1 calc R . .
C33A C -0.0930(2) 0.3044(2) 0.11471(11) 0.0332(5) Uani 1 1 d . . .
H33A H -0.0229 0.2848 0.0868 0.040 Uiso 1 1 calc R . .
H33B H -0.1636 0.2646 0.1087 0.040 Uiso 1 1 calc R . .
C34A C -0.1215(3) 0.4393(3) 0.10283(12) 0.0434(7) Uani 1 1 d . . .
H34A H -0.1924 0.4593 0.1295 0.065 Uiso 1 1 calc R . .
H34B H -0.1389 0.4668 0.0633 0.065 Uiso 1 1 calc R . .
H34C H -0.0515 0.4796 0.1080 0.065 Uiso 1 1 calc R . .
C35A C -0.06229(18) 0.24446(19) 0.38756(9) 0.0224(4) Uani 1 1 d . . .
H35A H -0.0363 0.3152 0.3575 0.027 Uiso 1 1 calc R . .
H35B H -0.1341 0.2149 0.3767 0.027 Uiso 1 1 calc R . .
C36A C -0.0977(2) 0.2836(2) 0.44478(10) 0.0288(5) Uani 1 1 d . . .
H36A H -0.1205 0.2120 0.4749 0.035 Uiso 1 1 calc R . .
H36B H -0.0262 0.3154 0.4548 0.035 Uiso 1 1 calc R . .
C37A C -0.2024(2) 0.3795(2) 0.44431(11) 0.0346(5) Uani 1 1 d . . .
H37A H -0.1799 0.4514 0.4152 0.052 Uiso 1 1 calc R . .
H37B H -0.2210 0.4010 0.4821 0.052 Uiso 1 1 calc R . .
H37C H -0.2742 0.3480 0.4353 0.052 Uiso 1 1 calc R . .
C38A C 0.2430(2) 0.55971(18) 0.32763(9) 0.0238(4) Uani 1 1 d . . .
H38A H 0.2685 0.6349 0.3008 0.029 Uiso 1 1 calc R . .
H38B H 0.1760 0.5302 0.3130 0.029 Uiso 1 1 calc R . .
C39A C 0.1970(2) 0.5874(2) 0.38723(10) 0.0297(5) Uani 1 1 d . . .
H39A H 0.2176 0.5162 0.4168 0.036 Uiso 1 1 calc R . .
H39B H 0.2400 0.6559 0.3921 0.036 Uiso 1 1 calc R . .
C40A C 0.0610(2) 0.6187(3) 0.39726(12) 0.0385(6) Uani 1 1 d . . .
H40A H 0.0394 0.6890 0.3681 0.058 Uiso 1 1 calc R . .
H40B H 0.0383 0.6376 0.4355 0.058 Uiso 1 1 calc R . .
H40C H 0.0174 0.5497 0.3947 0.058 Uiso 1 1 calc R . .
N1B N 0.49818(17) 0.71637(18) 0.47135(8) 0.0271(4) Uani 1 1 d . . .
C1B C 0.4402(2) 0.8063(2) 0.43795(11) 0.0338(5) Uani 1 1 d . . .
H1B H 0.3912 0.8653 0.4554 0.041 Uiso 1 1 calc R . .
N2B N 0.51808(18) 0.74455(18) 0.06793(8) 0.0284(4) Uani 1 1 d . . .
C2B C 0.4481(2) 0.8177(2) 0.37949(11) 0.0346(5) Uani 1 1 d . . .
H2B H 0.4062 0.8837 0.3573 0.042 Uiso 1 1 calc R . .
C3B C 0.5182(2) 0.7316(2) 0.35330(10) 0.0250(5) Uani 1 1 d . . .
C4B C 0.5786(2) 0.6367(2) 0.38820(11) 0.0314(5) Uani 1 1 d . . .
H4B H 0.6271 0.5756 0.3721 0.038 Uiso 1 1 calc R . .
C5B C 0.5661(2) 0.6339(2) 0.44606(11) 0.0318(5) Uani 1 1 d . . .
H5B H 0.6081 0.5699 0.4694 0.038 Uiso 1 1 calc R . .
C6B C 0.5250(2) 0.7362(2) 0.29330(10) 0.0274(5) Uani 1 1 d . . .
C7B C 0.5270(2) 0.7389(2) 0.24309(11) 0.0285(5) Uani 1 1 d . . .
C8B C 0.4343(2) 0.8069(2) 0.09807(11) 0.0333(5) Uani 1 1 d . . .
H8B H 0.3715 0.8531 0.0790 0.040 Uiso 1 1 calc R . .
C9B C 0.4337(2) 0.8080(2) 0.15503(11) 0.0357(6) Uani 1 1 d . . .
H9B H 0.3712 0.8529 0.1747 0.043 Uiso 1 1 calc R . .
C10B C 0.5260(2) 0.7425(2) 0.18354(10) 0.0264(5) Uani 1 1 d . . .
C11B C 0.6147(2) 0.6786(2) 0.15250(11) 0.0339(5) Uani 1 1 d . . .
H11B H 0.6801 0.6337 0.1701 0.041 Uiso 1 1 calc R . .
C12B C 0.6062(2) 0.6813(2) 0.09591(11) 0.0365(6) Uani 1 1 d . . .
H12B H 0.6664 0.6357 0.0754 0.044 Uiso 1 1 calc R . .
N1C N -0.25054(18) -0.01512(18) 0.41962(8) 0.0277(4) Uani 1 1 d . . .
C1C C -0.3185(2) 0.0649(2) 0.38600(11) 0.0321(5) Uani 1 1 d . . .
H1C H -0.3687 0.1246 0.4024 0.039 Uiso 1 1 calc R . .
N2C N -0.22397(19) 0.00334(17) 0.01655(8) 0.0292(4) Uani 1 1 d . . .
C2C C -0.3193(2) 0.0649(2) 0.32904(11) 0.0349(5) Uani 1 1 d . . .
H2C H -0.3687 0.1237 0.3067 0.042 Uiso 1 1 calc R . .
C3C C -0.2466(2) -0.0227(2) 0.30444(10) 0.0270(5) Uani 1 1 d . . .
C4C C -0.1776(2) -0.1073(2) 0.33951(11) 0.0323(5) Uani 1 1 d . . .
H4C H -0.1284 -0.1697 0.3247 0.039 Uiso 1 1 calc R . .
C5C C -0.1820(2) -0.0992(2) 0.39576(11) 0.0324(5) Uani 1 1 d . . .
H5C H -0.1334 -0.1567 0.4191 0.039 Uiso 1 1 calc R . .
C6C C -0.2411(2) -0.0236(2) 0.24495(11) 0.0308(5) Uani 1 1 d . . .
C7C C -0.2373(2) -0.0206(2) 0.19463(11) 0.0307(5) Uani 1 1 d . . .
C8C C -0.3077(3) 0.0670(3) 0.04547(12) 0.0426(6) Uani 1 1 d . . .
H8C H -0.3653 0.1188 0.0249 0.051 Uiso 1 1 calc R . .
C9C C -0.3157(3) 0.0621(3) 0.10326(12) 0.0456(7) Uani 1 1 d . . .
H9C H -0.3770 0.1102 0.1218 0.055 Uiso 1 1 calc R . .
C10C C -0.2335(2) -0.0135(2) 0.13452(10) 0.0278(5) Uani 1 1 d . . .
C11C C -0.1443(3) -0.0782(3) 0.10422(13) 0.0465(7) Uani 1 1 d . . .
H11C H -0.0841 -0.1291 0.1233 0.056 Uiso 1 1 calc R . .
C12C C -0.1440(3) -0.0678(3) 0.04656(13) 0.0494(7) Uani 1 1 d . . .
H12C H -0.0832 -0.1140 0.0267 0.059 Uiso 1 1 calc R . .
O1D O 0.4070(2) 0.0901(2) 0.31530(10) 0.0551(6) Uani 1 1 d . . .
H1D H 0.3728 0.1329 0.3384 0.066 Uiso 1 1 calc R . .
C1D C 0.3677(2) 0.1341(2) 0.26093(12) 0.0400(6) Uani 1 1 d . . .
H1D1 H 0.3835 0.2207 0.2478 0.048 Uiso 1 1 calc R . .
H1D2 H 0.2790 0.1270 0.2645 0.048 Uiso 1 1 calc R . .
C2D C 0.4295(4) 0.0678(4) 0.21912(17) 0.0742(12) Uani 1 1 d . . .
H2D1 H 0.5172 0.0754 0.2152 0.111 Uiso 1 1 calc R . .
H2D2 H 0.4009 0.1004 0.1820 0.111 Uiso 1 1 calc R . .
H2D3 H 0.4124 -0.0177 0.2316 0.111 Uiso 1 1 calc R . .
C2E C -0.0526(6) -0.3596(5) 0.2335(2) 0.0872(16) Uani 1 1 d . A 1
C1E C -0.1398(4) -0.4207(5) 0.27035(19) 0.0741(11) Uani 1 1 d . A 1
H3B H -0.1147 -0.4399 0.3091 0.089 Uiso 1 1 calc R A 1
H3C H -0.2153 -0.3671 0.2721 0.089 Uiso 1 1 calc R A 1
O1E O -0.1631(4) -0.5168(5) 0.2581(2) 0.1261(16) Uani 1 1 d . A 1
H1 H -0.2299 -0.5391 0.2768 0.151 Uiso 1 1 calc R A 1
N1E N 0.0067(12) -0.3232(11) 0.2243(7) 0.300(8) Uani 1 1 d . A -1

loop_
_atom_site_aniso_label
_atom_site_aniso_U_11
_atom_site_aniso_U_22
_atom_site_aniso_U_33
_atom_site_aniso_U_23
_atom_site_aniso_U_13
_atom_site_aniso_U_12
O1A 0.0201(8) 0.0464(10) 0.0227(8) -0.0050(7) -0.0041(6) -0.0059(7)
C1A 0.0200(10) 0.0154(9) 0.0237(11) -0.0012(7) -0.0017(7) -0.0055(7)
O2A 0.0204(8) 0.0580(11) 0.0276(9) -0.0172(8) -0.0019(6) 0.0005(7)
C2A 0.0217(10) 0.0159(9) 0.0218(11) -0.0014(7) -0.0009(8) -0.0086(7)
O3A 0.0226(8) 0.0345(8) 0.0215(8) -0.0093(6) 0.0045(6) -0.0102(6)
C3A 0.0205(10) 0.0264(11) 0.0239(11) -0.0025(8) -0.0039(8) -0.0069(8)
O4A 0.0320(8) 0.0226(7) 0.0219(8) -0.0083(6) 0.0005(6) -0.0084(6)
C4A 0.0170(10) 0.0369(12) 0.0299(12) -0.0069(9) -0.0018(8) -0.0036(8)
O5A 0.0514(11) 0.0192(7) 0.0239(9) -0.0044(6) -0.0018(7) -0.0026(7)
C5A 0.0195(10) 0.0314(11) 0.0246(12) -0.0072(8) 0.0013(8) -0.0071(8)
O6A 0.0486(10) 0.0190(7) 0.0243(9) -0.0017(6) -0.0091(7) 0.0016(7)
C6A 0.0212(10) 0.0185(9) 0.0221(11) -0.0021(7) -0.0016(8) -0.0083(7)
O7A 0.0340(9) 0.0224(7) 0.0191(8) 0.0031(6) -0.0074(6) -0.0099(6)
C7A 0.0208(10) 0.0194(10) 0.0205(10) -0.0020(7) -0.0002(7) -0.0063(8)
O8A 0.0217(7) 0.0333(8) 0.0201(8) -0.0015(6) -0.0064(6) -0.0091(6)
C8A 0.0167(9) 0.0177(9) 0.0175(10) -0.0026(7) -0.0025(7) -0.0002(7)
C9A 0.0191(9) 0.0186(9) 0.0188(10) -0.0018(7) -0.0042(7) -0.0024(7)
C10A 0.0174(9) 0.0245(10) 0.0185(10) -0.0019(7) -0.0011(7) -0.0037(7)
C11A 0.0218(10) 0.0237(10) 0.0191(11) -0.0068(8) -0.0002(8) -0.0006(8)
C12A 0.0220(10) 0.0188(9) 0.0203(10) -0.0029(7) -0.0051(7) -0.0033(7)
C13A 0.0163(9) 0.0186(9) 0.0187(10) -0.0010(7) -0.0030(7) -0.0016(7)
C14A 0.0162(9) 0.0211(10) 0.0236(11) -0.0046(8) -0.0023(7) -0.0052(7)
C15A 0.0151(9) 0.0188(9) 0.0253(11) -0.0025(8) -0.0017(7) -0.0061(7)
C16A 0.0150(9) 0.0201(10) 0.0230(11) -0.0024(8) -0.0002(7) -0.0076(7)
C17A 0.0255(11) 0.0208(10) 0.0252(11) -0.0055(8) 0.0009(8) -0.0064(8)
C18A 0.0344(12) 0.0152(10) 0.0297(12) -0.0015(8) -0.0018(9) -0.0023(8)
C19A 0.0264(11) 0.0214(10) 0.0222(11) -0.0012(8) -0.0027(8) -0.0061(8)
C20A 0.0181(9) 0.0198(10) 0.0231(11) -0.0028(8) -0.0015(7) -0.0061(7)
C21A 0.0189(10) 0.0198(9) 0.0198(10) -0.0011(7) -0.0016(7) -0.0060(7)
C22A 0.0181(9) 0.0187(9) 0.0176(10) -0.0025(7) -0.0029(7) -0.0017(7)
C23A 0.0183(9) 0.0192(9) 0.0193(10) -0.0045(7) -0.0013(7) -0.0023(7)
C24A 0.0233(10) 0.0169(9) 0.0199(11) -0.0013(7) -0.0019(7) -0.0031(7)
C25A 0.0231(10) 0.0217(10) 0.0188(10) -0.0015(8) -0.0060(8) -0.0010(8)
C26A 0.0177(9) 0.0223(10) 0.0204(10) -0.0051(8) -0.0024(7) -0.0036(7)
C27A 0.0196(10) 0.0170(9) 0.0185(10) -0.0040(7) -0.0013(7) -0.0023(7)
C28A 0.0205(10) 0.0186(9) 0.0215(11) -0.0030(8) -0.0033(7) -0.0048(7)
C29A 0.0276(11) 0.0194(10) 0.0230(11) -0.0020(8) -0.0027(8) -0.0027(8)
C30A 0.0365(13) 0.0300(12) 0.0245(12) -0.0015(9) -0.0054(9) 0.0007(10)
C31A 0.0426(14) 0.0298(12) 0.0339(14) 0.0027(10) -0.0099(10) 0.0035(10)
C32A 0.0165(10) 0.0322(11) 0.0260(12) -0.0062(9) -0.0040(8) 0.0012(8)
C33A 0.0254(11) 0.0459(14) 0.0286(13) -0.0080(10) -0.0094(9) 0.0058(10)
C34A 0.0445(15) 0.0437(15) 0.0374(15) 0.0077(11) -0.0111(11) -0.0087(12)
C35A 0.0179(10) 0.0260(10) 0.0227(11) -0.0033(8) -0.0013(7) -0.0043(8)
C36A 0.0299(12) 0.0298(11) 0.0249(12) -0.0056(9) 0.0000(9) -0.0002(9)
C37A 0.0252(12) 0.0422(14) 0.0353(14) -0.0115(10) 0.0017(9) 0.0018(10)
C38A 0.0300(11) 0.0159(9) 0.0250(11) -0.0031(8) -0.0040(8) -0.0008(8)
C39A 0.0372(13) 0.0241(11) 0.0278(12) -0.0070(9) -0.0039(9) 0.0003(9)
C40A 0.0369(14) 0.0405(14) 0.0371(15) -0.0111(11) 0.0039(10) -0.0054(11)
N1B 0.0245(9) 0.0346(10) 0.0228(10) -0.0043(8) -0.0053(7) -0.0058(8)
C1B 0.0388(13) 0.0336(12) 0.0303(13) -0.0094(10) -0.0091(10) 0.0049(10)
N2B 0.0287(10) 0.0338(10) 0.0222(10) -0.0047(7) 0.0010(7) -0.0094(8)
C2B 0.0437(14) 0.0320(12) 0.0286(13) -0.0049(10) -0.0130(10) 0.0049(10)
C3B 0.0228(10) 0.0279(11) 0.0257(12) -0.0041(8) -0.0043(8) -0.0100(8)
C4B 0.0322(12) 0.0329(12) 0.0290(13) -0.0075(9) -0.0043(9) 0.0011(9)
C5B 0.0301(12) 0.0349(12) 0.0287(13) -0.0018(9) -0.0081(9) 0.0014(9)
C6B 0.0274(11) 0.0279(11) 0.0275(13) -0.0046(9) -0.0046(9) -0.0070(9)
C7B 0.0276(11) 0.0287(11) 0.0298(14) -0.0051(9) -0.0044(9) -0.0066(9)
C8B 0.0334(13) 0.0391(13) 0.0287(13) -0.0087(10) -0.0080(9) 0.0005(10)
C9B 0.0319(13) 0.0460(14) 0.0315(14) -0.0152(11) -0.0054(10) 0.0040(10)
C10B 0.0282(11) 0.0266(11) 0.0249(12) -0.0038(8) -0.0028(8) -0.0097(9)
C11B 0.0353(13) 0.0345(13) 0.0310(13) -0.0051(10) -0.0062(10) 0.0014(10)
C12B 0.0372(14) 0.0421(14) 0.0298(14) -0.0112(10) -0.0020(10) 0.0040(11)
N1C 0.0307(10) 0.0300(10) 0.0219(10) -0.0006(7) -0.0042(7) -0.0091(8)
C1C 0.0322(12) 0.0344(12) 0.0292(13) -0.0053(9) -0.0066(9) 0.0011(9)
N2C 0.0405(11) 0.0239(9) 0.0242(10) -0.0056(7) -0.0040(8) -0.0065(8)
C2C 0.0363(13) 0.0379(13) 0.0300(13) -0.0024(10) -0.0123(10) 0.0020(10)
C3C 0.0265(11) 0.0300(11) 0.0248(12) -0.0019(9) -0.0029(8) -0.0128(9)
C4C 0.0322(12) 0.0352(13) 0.0297(13) -0.0064(10) -0.0046(9) -0.0035(10)
C5C 0.0346(13) 0.0329(12) 0.0289(13) -0.0009(9) -0.0102(9) -0.0017(10)
C6C 0.0310(12) 0.0327(12) 0.0290(14) -0.0022(9) -0.0052(9) -0.0116(9)
C7C 0.0318(12) 0.0322(12) 0.0290(14) -0.0045(9) -0.0037(9) -0.0110(9)
C8C 0.0460(16) 0.0527(16) 0.0261(14) -0.0076(11) -0.0068(11) 0.0136(12)
C9C 0.0502(17) 0.0546(17) 0.0280(14) -0.0099(12) -0.0037(11) 0.0157(13)
C10C 0.0320(12) 0.0277(11) 0.0255(12) -0.0049(9) -0.0047(9) -0.0107(9)
C11C 0.0520(17) 0.0514(17) 0.0346(15) -0.0097(12) -0.0126(12) 0.0157(13)
C12C 0.0601(19) 0.0534(17) 0.0337(16) -0.0163(12) -0.0083(13) 0.0197(14)
O1D 0.0593(14) 0.0583(14) 0.0476(13) -0.0156(10) -0.0125(10) 0.0158(11)
C1D 0.0360(14) 0.0361(14) 0.0466(16) -0.0030(11) -0.0082(11) -0.0049(11)
C2D 0.078(3) 0.087(3) 0.057(2) -0.023(2) -0.0249(19) 0.039(2)
C2E 0.119(5) 0.069(3) 0.077(3) 0.002(2) -0.024(3) -0.046(3)
C1E 0.060(2) 0.100(3) 0.062(2) -0.004(2) -0.0159(18) -0.018(2)
O1E 0.117(3) 0.147(4) 0.130(4) -0.082(3) 0.030(3) -0.038(3)
N1E 0.205(12) 0.154(9) 0.50(2) -0.031(11) 0.046(12) -0.052(8)

loop_
_atom_type_symbol
_atom_type_description
_atom_type_scat_dispersion_real
_atom_type_scat_dispersion_imag
_atom_type_scat_source
C C 0.0181 0.0091 'International Tables Vol C Tables 4.2.6.8 and 6.1.1.4'
H H 0.0000 0.0000 'International Tables Vol C Tables 4.2.6.8 and 6.1.1.4'
N N 0.0311 0.0180 'International Tables Vol C Tables 4.2.6.8 and 6.1.1.4'
O O 0.0492 0.0322 'International Tables Vol C Tables 4.2.6.8 and 6.1.1.4'

loop_
_geom_angle_atom_site_label_1
_geom_angle_atom_site_label_2
_geom_angle_atom_site_label_3
_geom_angle
C3A O1A H1A 109.5
C6A C1A C2A 123.9(2)
C6A C1A H3 118.1
C2A C1A H3 118.1
C5A O2A H2A 109.5
C1A C2A C3A 116.74(19)
C1A C2A C28A 123.14(19)
C3A C2A C28A 120.06(19)
C10A O3A H3A 109.5
O1A C3A C4A 115.5(2)
O1A C3A C2A 123.4(2)
C4A C3A C2A 121.0(2)
C12A O4A H4A 109.5
C3A C4A C5A 120.5(2)
C3A C4A H4 119.7
C5A C4A H4 119.7
C17A O5A H5A 109.5
O2A C5A C4A 116.0(2)
O2A C5A C6A 123.4(2)
C4A C5A C6A 120.6(2)
C19A O6A H6A 109.5
C1A C6A C5A 117.22(19)
C1A C6A C7A 123.63(19)
C5A C6A C7A 119.12(19)
C24A O7A H7A 109.5
C6A C7A C9A 110.84(16)
C6A C7A C29A 114.09(18)
C9A C7A C29A 111.26(17)
C6A C7A H5 106.7
C9A C7A H5 106.7
C29A C7A H5 106.7
C26A O8A H8A 109.5
C9A C8A C13A 123.47(19)
C9A C8A H7 118.3
C13A C8A H7 118.3
C8A C9A C10A 117.45(18)
C8A C9A C7A 120.63(18)
C10A C9A C7A 121.92(18)
O3A C10A C11A 120.93(19)
O3A C10A C9A 118.14(18)
C11A C10A C9A 120.90(18)
C12A C11A C10A 119.74(19)
C12A C11A H11A 120.1
C10A C11A H11A 120.1
O4A C12A C11A 120.85(19)
O4A C12A C13A 118.10(18)
C11A C12A C13A 121.04(18)
C8A C13A C12A 117.28(18)
C8A C13A C14A 120.90(18)
C12A C13A C14A 121.77(18)
C16A C14A C13A 110.70(16)
C16A C14A C32A 114.84(18)
C13A C14A C32A 109.93(16)
C16A C14A H14A 107.0
C13A C14A H14A 107.0
C32A C14A H14A 107.0
C16A C15A C20A 123.63(19)
C16A C15A H15A 118.2
C20A C15A H15A 118.2
C15A C16A C17A 116.89(19)
C15A C16A C14A 123.07(19)
C17A C16A C14A 119.97(19)
O5A C17A C18A 115.4(2)
O5A C17A C16A 123.5(2)
C18A C17A C16A 121.1(2)
C17A C18A C19A 120.5(2)
C17A C18A H18A 119.8
C19A C18A H18A 119.8
O6A C19A C18A 115.73(19)
O6A C19A C20A 123.6(2)
C18A C19A C20A 120.7(2)
C15A C20A C19A 117.22(19)
C15A C20A C21A 122.98(19)
C19A C20A C21A 119.77(19)
C20A C21A C23A 110.02(16)
C20A C21A C35A 115.03(17)
C23A C21A C35A 111.20(16)
C20A C21A H21A 106.7
C23A C21A H21A 106.7
C35A C21A H21A 106.7
C23A C22A C27A 123.61(19)
C23A C22A H22A 118.2
C27A C22A H22A 118.2
C22A C23A C24A 117.28(18)
C22A C23A C21A 120.84(18)
C24A C23A C21A 121.88(17)
O7A C24A C25A 120.67(18)
O7A C24A C23A 118.30(18)
C25A C24A C23A 121.00(18)
C24A C25A C26A 119.92(19)
C24A C25A H25A 120.0
C26A C25A H25A 120.0
O8A C26A C27A 118.34(18)
O8A C26A C25A 120.74(18)
C27A C26A C25A 120.90(18)
C26A C27A C22A 117.21(18)
C26A C27A C28A 121.59(18)
C22A C27A C28A 121.17(18)
C2A C28A C27A 110.98(16)
C2A C28A C38A 115.49(17)
C27A C28A C38A 109.88(16)
C2A C28A H28A 106.7
C27A C28A H28A 106.7
C38A C28A H28A 106.7
C30A C29A C7A 111.97(18)
C30A C29A H29A 109.2
C7A C29A H29A 109.2
C30A C29A H29B 109.2
C7A C29A H29B 109.2
H29A C29A H29B 107.9
C29A C30A C31A 112.9(2)
C29A C30A H30A 109.0
C31A C30A H30A 109.0
C29A C30A H30B 109.0
C31A C30A H30B 109.0
H30A C30A H30B 107.8
C30A C31A H31A 109.5
C30A C31A H31B 109.5
H31A C31A H31B 109.5
C30A C31A H31C 109.5
H31A C31A H31C 109.5
H31B C31A H31C 109.5
C14A C32A C33A 112.07(18)
C14A C32A H32A 109.2
C33A C32A H32A 109.2
C14A C32A H32B 109.2
C33A C32A H32B 109.2
H32A C32A H32B 107.9
C34A C33A C32A 113.4(2)
C34A C33A H33A 108.9
C32A C33A H33A 108.9
C34A C33A H33B 108.9
C32A C33A H33B 108.9
H33A C33A H33B 107.7
C33A C34A H34A 109.5
C33A C34A H34B 109.5
H34A C34A H34B 109.5
C33A C34A H34C 109.5
H34A C34A H34C 109.5
H34B C34A H34C 109.5
C36A C35A C21A 112.01(18)
C36A C35A H35A 109.2
C21A C35A H35A 109.2
C36A C35A H35B 109.2
C21A C35A H35B 109.2
H35A C35A H35B 107.9
C37A C36A C35A 113.2(2)
C37A C36A H36A 108.9
C35A C36A H36A 108.9
C37A C36A H36B 108.9
C35A C36A H36B 108.9
H36A C36A H36B 107.7
C36A C37A H37A 109.5
C36A C37A H37B 109.5
H37A C37A H37B 109.5
C36A C37A H37C 109.5
H37A C37A H37C 109.5
H37B C37A H37C 109.5
C39A C38A C28A 111.52(18)
C39A C38A H38A 109.3
C28A C38A H38A 109.3
C39A C38A H38B 109.3
C28A C38A H38B 109.3
H38A C38A H38B 108.0
C40A C39A C38A 113.8(2)
C40A C39A H39A 108.8
C38A C39A H39A 108.8
C40A C39A H39B 108.8
C38A C39A H39B 108.8
H39A C39A H39B 107.7
C39A C40A H40A 109.5
C39A C40A H40B 109.5
H40A C40A H40B 109.5
C39A C40A H40C 109.5
H40A C40A H40C 109.5
H40B C40A H40C 109.5
C1B N1B C5B 117.6(2)
N1B C1B C2B 123.1(2)
N1B C1B H1B 118.4
C2B C1B H1B 118.4
C8B N2B C12B 116.6(2)
C1B C2B C3B 119.2(2)
C1B C2B H2B 120.4
C3B C2B H2B 120.4
C2B C3B C4B 117.8(2)
C2B C3B C6B 121.4(2)
C4B C3B C6B 120.7(2)
C5B C4B C3B 118.6(2)
C5B C4B H4B 120.7
C3B C4B H4B 120.7
N1B C5B C4B 123.6(2)
N1B C5B H5B 118.2
C4B C5B H5B 118.2
C7B C6B C3B 177.9(2)
C6B C7B C10B 178.5(3)
N2B C8B C9B 123.8(2)
N2B C8B H8B 118.1
C9B C8B H8B 118.1
C8B C9B C10B 119.0(2)
C8B C9B H9B 120.5
C10B C9B H9B 120.5
C11B C10B C9B 117.7(2)
C11B C10B C7B 121.5(2)
C9B C10B C7B 120.8(2)
C12B C11B C10B 118.9(2)
C12B C11B H11B 120.6
C10B C11B H11B 120.6
N2B C12B C11B 123.9(2)
N2B C12B H12B 118.1
C11B C12B H12B 118.1
C5C N1C C1C 117.2(2)
N1C C1C C2C 123.3(2)
N1C C1C H1C 118.3
C2C C1C H1C 118.3
C8C N2C C12C 116.7(2)
C1C C2C C3C 119.0(2)
C1C C2C H2C 120.5
C3C C2C H2C 120.5
C4C C3C C2C 117.8(2)
C4C C3C C6C 121.2(2)
C2C C3C C6C 120.9(2)
C5C C4C C3C 118.9(2)
C5C C4C H4C 120.5
C3C C4C H4C 120.5
N1C C5C C4C 123.8(2)
N1C C5C H5C 118.1
C4C C5C H5C 118.1
C7C C6C C3C 178.0(3)
C6C C7C C10C 178.4(3)
N2C C8C C9C 123.7(3)
N2C C8C H8C 118.2
C9C C8C H8C 118.2
C8C C9C C10C 119.5(3)
C8C C9C H9C 120.2
C10C C9C H9C 120.2
C11C C10C C9C 117.0(2)
C11C C10C C7C 121.4(2)
C9C C10C C7C 121.6(2)
C12C C11C C10C 119.3(3)
C12C C11C H11C 120.4
C10C C11C H11C 120.4
N2C C12C C11C 123.9(3)
N2C C12C H12C 118.0
C11C C12C H12C 118.0
C1D O1D H1D 109.5
O1D C1D C2D 111.3(3)
O1D C1D H1D1 109.4
C2D C1D H1D1 109.4
O1D C1D H1D2 109.4
C2D C1D H1D2 109.4
H1D1 C1D H1D2 108.0
C1D C2D H2D1 109.5
C1D C2D H2D2 109.5
H2D1 C2D H2D2 109.5
C1D C2D H2D3 109.5
H2D1 C2D H2D3 109.5
H2D2 C2D H2D3 109.5
N1E C2E C1E 156.0(15)
O1E C1E C2E 115.0(5)
O1E C1E H3B 108.5
C2E C1E H3B 108.5
O1E C1E H3C 108.5
C2E C1E H3C 108.5
H3B C1E H3C 107.5

loop_
_geom_bond_atom_site_label_1
_geom_bond_atom_site_label_2
_geom_bond_distance
O1A C3A 1.377(3)
O1A H1A 0.8400
C1A C6A 1.391(3)
C1A C2A 1.396(3)
C1A H3 0.9500
O2A C5A 1.371(3)
O2A H2A 0.8400
C2A C3A 1.402(3)
C2A C28A 1.519(3)
O3A C10A 1.375(2)
O3A H3A 0.8400
C3A C4A 1.386(3)
O4A C12A 1.374(2)
O4A H4A 0.8400
C4A C5A 1.386(3)
C4A H4 0.9500
O5A C17A 1.378(3)
O5A H5A 0.8400
C5A C6A 1.404(3)
O6A C19A 1.369(3)
O6A H6A 0.8400
C6A C7A 1.517(3)
O7A C24A 1.373(2)
O7A H7A 0.8400
C7A C9A 1.527(3)
C7A C29A 1.543(3)
C7A H5 1.0000
O8A C26A 1.372(2)
O8A H8A 0.8400
C8A C9A 1.392(3)
C8A C13A 1.393(3)
C8A H7 0.9500
C9A C10A 1.397(3)
C10A C11A 1.394(3)
C11A C12A 1.394(3)
C11A H11A 0.9500
C12A C13A 1.398(3)
C13A C14A 1.532(3)
C14A C16A 1.519(3)
C14A C32A 1.537(3)
C14A H14A 1.0000
C15A C16A 1.394(3)
C15A C20A 1.397(3)
C15A H15A 0.9500
C16A C17A 1.400(3)
C17A C18A 1.384(3)
C18A C19A 1.386(3)
C18A H18A 0.9500
C19A C20A 1.400(3)
C20A C21A 1.522(3)
C21A C23A 1.532(3)
C21A C35A 1.534(3)
C21A H21A 1.0000
C22A C23A 1.393(3)
C22A C27A 1.398(3)
C22A H22A 0.9500
C23A C24A 1.398(3)
C24A C25A 1.391(3)
C25A C26A 1.399(3)
C25A H25A 0.9500
C26A C27A 1.395(3)
C27A C28A 1.528(3)
C28A C38A 1.538(3)
C28A H28A 1.0000
C29A C30A 1.521(3)
C29A H29A 0.9900
C29A H29B 0.9900
C30A C31A 1.522(3)
C30A H30A 0.9900
C30A H30B 0.9900
C31A H31A 0.9800
C31A H31B 0.9800
C31A H31C 0.9800
C32A C33A 1.537(3)
C32A H32A 0.9900
C32A H32B 0.9900
C33A C34A 1.508(4)
C33A H33A 0.9900
C33A H33B 0.9900
C34A H34A 0.9800
C34A H34B 0.9800
C34A H34C 0.9800
C35A C36A 1.521(3)
C35A H35A 0.9900
C35A H35B 0.9900
C36A C37A 1.518(3)
C36A H36A 0.9900
C36A H36B 0.9900
C37A H37A 0.9800
C37A H37B 0.9800
C37A H37C 0.9800
C38A C39A 1.535(3)
C38A H38A 0.9900
C38A H38B 0.9900
C39A C40A 1.519(4)
C39A H39A 0.9900
C39A H39B 0.9900
C40A H40A 0.9800
C40A H40B 0.9800
C40A H40C 0.9800
N1B C1B 1.337(3)
N1B C5B 1.337(3)
C1B C2B 1.375(4)
C1B H1B 0.9500
N2B C8B 1.335(3)
N2B C12B 1.340(3)
C2B C3B 1.389(3)
C2B H2B 0.9500
C3B C4B 1.401(3)
C3B C6B 1.425(3)
C4B C5B 1.373(4)
C4B H4B 0.9500
C5B H5B 0.9500
C6B C7B 1.200(4)
C7B C10B 1.428(3)
C8B C9B 1.374(4)
C8B H8B 0.9500
C9B C10B 1.391(3)
C9B H9B 0.9500
C10B C11B 1.389(3)
C11B C12B 1.375(4)
C11B H11B 0.9500
C12B H12B 0.9500
N1C C5C 1.336(3)
N1C C1C 1.339(3)
C1C C2C 1.374(4)
C1C H1C 0.9500
N2C C8C 1.328(3)
N2C C12C 1.334(4)
C2C C3C 1.396(4)
C2C H2C 0.9500
C3C C4C 1.390(3)
C3C C6C 1.427(3)
C4C C5C 1.371(4)
C4C H4C 0.9500
C5C H5C 0.9500
C6C C7C 1.199(4)
C7C C10C 1.427(3)
C8C C9C 1.370(4)
C8C H8C 0.9500
C9C C10C 1.388(4)
C9C H9C 0.9500
C10C C11C 1.388(4)
C11C C12C 1.368(4)
C11C H11C 0.9500
C12C H12C 0.9500
O1D C1D 1.418(3)
O1D H1D 0.8400
C1D C2D 1.438(5)
C1D H1D1 0.9900
C1D H1D2 0.9900
C2D H2D1 0.9800
C2D H2D2 0.9800
C2D H2D3 0.9800
C2E N1E 0.791(11)
C2E C1E 1.347(7)
C1E O1E 1.252(6)
C1E H3B 0.9900
C1E H3C 0.9900
O1E H1 0.8400

loop_
_geom_torsion_atom_site_label_1
_geom_torsion_atom_site_label_2
_geom_torsion_atom_site_label_3
_geom_torsion_atom_site_label_4
_geom_torsion
C6A C1A C2A C3A 1.5(3)
C6A C1A C2A C28A -175.44(17)
C1A C2A C3A O1A 177.38(18)
C28A C2A C3A O1A -5.6(3)
C1A C2A C3A C4A -1.9(3)
C28A C2A C3A C4A 175.10(19)
O1A C3A C4A C5A -178.9(2)
C2A C3A C4A C5A 0.5(3)
C3A C4A C5A O2A -179.3(2)
C3A C4A C5A C6A 1.5(3)
C2A C1A C6A C5A 0.4(3)
C2A C1A C6A C7A 178.34(17)
O2A C5A C6A C1A 178.91(19)
C4A C5A C6A C1A -1.9(3)
O2A C5A C6A C7A 0.9(3)
C4A C5A C6A C7A -179.96(19)
C1A C6A C7A C9A -99.2(2)
C5A C6A C7A C9A 78.7(2)
C1A C6A C7A C29A 27.3(3)
C5A C6A C7A C29A -154.80(19)
C13A C8A C9A C10A -3.8(3)
C13A C8A C9A C7A 175.96(18)
C6A C7A C9A C8A 73.9(2)
C29A C7A C9A C8A -54.2(3)
C6A C7A C9A C10A -106.4(2)
C29A C7A C9A C10A 125.5(2)
C8A C9A C10A O3A -177.26(18)
C7A C9A C10A O3A 3.0(3)
C8A C9A C10A C11A 1.0(3)
C7A C9A C10A C11A -178.68(19)
O3A C10A C11A C12A 179.96(18)
C9A C10A C11A C12A 1.7(3)
C10A C11A C12A O4A 179.51(18)
C10A C11A C12A C13A -2.0(3)
C9A C8A C13A C12A 3.5(3)
C9A C8A C13A C14A -173.79(18)
O4A C12A C13A C8A 178.01(17)
C11A C12A C13A C8A -0.6(3)
O4A C12A C13A C14A -4.7(3)
C11A C12A C13A C14A 176.73(19)
C8A C13A C14A C16A -77.9(2)
C12A C13A C14A C16A 104.9(2)
C8A C13A C14A C32A 50.0(2)
C12A C13A C14A C32A -127.1(2)
C20A C15A C16A C17A 0.9(3)
C20A C15A C16A C14A -176.13(17)
C13A C14A C16A C15A 100.5(2)
C32A C14A C16A C15A -24.7(3)
C13A C14A C16A C17A -76.4(2)
C32A C14A C16A C17A 158.38(18)
C15A C16A C17A O5A 179.57(19)
C14A C16A C17A O5A -3.3(3)
C15A C16A C17A C18A -0.9(3)
C14A C16A C17A C18A 176.22(19)
O5A C17A C18A C19A 180.00(19)
C16A C17A C18A C19A 0.5(3)
C17A C18A C19A O6A 179.53(19)
C17A C18A C19A C20A 0.1(3)
C16A C15A C20A C19A -0.4(3)
C16A C15A C20A C21A 177.72(17)
O6A C19A C20A C15A -179.51(19)
C18A C19A C20A C15A -0.1(3)
O6A C19A C20A C21A 2.3(3)
C18A C19A C20A C21A -178.30(19)
C15A C20A C21A C23A -99.4(2)
C19A C20A C21A C23A 78.7(2)
C15A C20A C21A C35A 27.1(3)
C19A C20A C21A C35A -154.81(18)
C27A C22A C23A C24A -2.7(3)
C27A C22A C23A C21A 177.06(18)
C20A C21A C23A C22A 75.7(2)
C35A C21A C23A C22A -52.9(3)
C20A C21A C23A C24A -104.5(2)
C35A C21A C23A C24A 126.9(2)
C22A C23A C24A O7A -177.70(18)
C21A C23A C24A O7A 2.5(3)
C22A C23A C24A C25A 0.2(3)
C21A C23A C24A C25A -179.57(19)
O7A C24A C25A C26A 179.70(19)
C23A C24A C25A C26A 1.8(3)
C24A C25A C26A O8A -179.94(18)
C24A C25A C26A C27A -1.5(3)
O8A C26A C27A C22A 177.63(18)
C25A C26A C27A C22A -0.8(3)
O8A C26A C27A C28A -4.4(3)
C25A C26A C27A C28A 177.12(19)
C23A C22A C27A C26A 3.0(3)
C23A C22A C27A C28A -174.92(18)
C1A C2A C28A C27A 98.9(2)
C3A C2A C28A C27A -77.9(2)
C1A C2A C28A C38A -27.0(3)
C3A C2A C28A C38A 156.18(18)
C26A C27A C28A C2A 102.8(2)
C22A C27A C28A C2A -79.3(2)
C26A C27A C28A C38A -128.2(2)
C22A C27A C28A C38A 49.6(3)
C6A C7A C29A C30A 164.72(18)
C9A C7A C29A C30A -69.0(2)
C7A C29A C30A C31A -178.87(19)
C16A C14A C32A C33A -173.59(18)
C13A C14A C32A C33A 60.8(2)
C14A C32A C33A C34A -145.0(2)
C20A C21A C35A C36A 167.16(17)
C23A C21A C35A C36A -66.9(2)
C21A C35A C36A C37A -178.03(19)
C2A C28A C38A C39A -171.20(17)
C27A C28A C38A C39A 62.3(2)
C28A C38A C39A C40A -147.1(2)
C5B N1B C1B C2B -0.4(4)
N1B C1B C2B C3B 0.8(4)
C1B C2B C3B C4B -0.4(4)
C1B C2B C3B C6B 177.1(2)
C2B C3B C4B C5B -0.3(3)
C6B C3B C4B C5B -177.9(2)
C1B N1B C5B C4B -0.4(4)
C3B C4B C5B N1B 0.8(4)
C2B C3B C6B C7B -74(7)
C4B C3B C6B C7B 104(7)
C3B C6B C7B C10B 24(15)
C12B N2B C8B C9B -0.7(4)
N2B C8B C9B C10B 1.0(4)
C8B C9B C10B C11B -0.1(4)
C8B C9B C10B C7B -178.4(2)
C6B C7B C10B C11B -148(9)
C6B C7B C10B C9B 30(9)
C9B C10B C11B C12B -1.1(4)
C7B C10B C11B C12B 177.3(2)
C8B N2B C12B C11B -0.6(4)
C10B C11B C12B N2B 1.5(4)
C5C N1C C1C C2C -0.9(4)
N1C C1C C2C C3C 0.4(4)
C1C C2C C3C C4C 0.8(3)
C1C C2C C3C C6C -177.8(2)
C2C C3C C4C C5C -1.5(3)
C6C C3C C4C C5C 177.1(2)
C1C N1C C5C C4C 0.1(4)
C3C C4C C5C N1C 1.1(4)
C4C C3C C6C C7C -149(7)
C2C C3C C6C C7C 30(7)
C3C C6C C7C C10C -3(15)
C12C N2C C8C C9C -0.5(4)
N2C C8C C9C C10C -0.6(5)
C8C C9C C10C C11C 1.9(4)
C8C C9C C10C C7C 179.3(3)
C6C C7C C10C C11C 139(9)
C6C C7C C10C C9C -38(9)
C9C C10C C11C C12C -2.2(4)
C7C C10C C11C C12C -179.6(3)
C8C N2C C12C C11C 0.1(5)
C10C C11C C12C N2C 1.2(5)
N1E C2E C1E O1E -134(3)
